data_7227776
loop_
_publ_author_name
'Patyk-Ka\'zmierczak, Ewa'
'Warren, Mark R.'
'Allan, David R.'
'Katrusiak, Andrzej'

_publ_section_title
;
 Pressure inverse solubility and polymorphism of an edible
 \g-cyclodextrin-based metal-organic framework.
;
_journal_issue 13
_journal_name_full 'Physical chemistry chemical physics : PCCP'
_journal_page_first 9086
_journal_page_last 9091
_journal_paper_doi 10.1039/c7cp00593h
_journal_volume 19
_journal_year 2017
_chemical_absolute_configuration rm
_chemical_formula_moiety 'C48 H80 O40, 2(KOH)'
_chemical_formula_sum 'C48 H82 K2 O42'
_chemical_formula_weight 1409.34
_chemical_name_common '\g-cyclodextrin-metal-organic framework'
_chemical_name_systematic 'catena-((\m8-\g-Cyclodextrin)-di-potassium dihydroxide)'
_space_group_crystal_system cubic
_space_group_IT_number 211
_space_group_name_Hall 'I 4 2 3'
_space_group_name_H-M_alt 'I 4 3 2'
_atom_sites_solution_hydrogens geom
_atom_sites_solution_primary direct
_audit_creation_date 2017-01-18
_audit_creation_method
;
Olex2 1.2
(compiled 2017.01.04 svn.r3372 for OlexSys, GUI svn.r5289)
;
_cell_angle_alpha 90.0
_cell_angle_beta 90.0
_cell_angle_gamma 90.0
_cell_formula_units_Z 12
_cell_length_a 31.3469(11)
_cell_length_b 31.3469(11)
_cell_length_c 31.3469(11)
_cell_measurement_reflns_used 2204
_cell_measurement_temperature 295
_cell_measurement_theta_max 10.7200
_cell_measurement_theta_min 1.7820
_cell_volume 30802.3(19)
_computing_cell_refinement 'CrysAlisPro 1.171.38.41 (Rigaku OD, 2015)'
_computing_data_collection 'CrysAlisPro 1.171.38.41 (Rigaku OD, 2015)'
_computing_data_reduction 'CrysAlisPro 1.171.38.41 (Rigaku OD, 2015)'
_computing_molecular_graphics 'Olex2 (Dolomanov et al., 2009)'
_computing_publication_material 'Olex2 (Dolomanov et al., 2009)'
_computing_structure_refinement 'ShelXL (Sheldrick, 2015)'
_computing_structure_solution 'ShelXS (Sheldrick, 2008)'
_diffrn_ambient_environment 'diamond-anvil cell'
_diffrn_ambient_pressure 160000
_diffrn_ambient_temperature 295
_diffrn_detector 'CCD plate'
_diffrn_measured_fraction_theta_full 0.715
_diffrn_measured_fraction_theta_max 0.715
_diffrn_measurement_details
;
List of Runs (angles in degrees, time in seconds):

  # Type    Start    End  Width  t~exp~   \w     \q     \k     \f   Frames
--------------------------------------------------------------------------
  1  \w   -105.00 -74.00   0.20    0.70    --   15.00  70.00 155.77  155
  2  \w   -105.00 -74.00   0.20    0.70    --   15.00  70.00 -24.23  155
  3  \w   -106.00 -66.00   0.20    0.70    --  -15.00 -70.00-155.77  200
  4  \w   -106.00 -66.00   0.20    0.70    --  -15.00 -70.00  24.23  200
  5  \w   -150.00 -94.00   0.20    0.70    --  -15.00  70.00 -24.23  280
  6  \w   -150.00 -94.00   0.20    0.70    --  -15.00  70.00 155.77  280
  7  \w    -96.00 -30.00   0.20    0.70    --   15.00 -70.00  24.23  330
  8  \w    -96.00 -30.00   0.20    0.70    --   15.00 -70.00-155.77  330
;
_diffrn_measurement_device 'abstract diffractometer'
_diffrn_measurement_device_type 'Newport IS4CCD (4 circle), Pilatus 300K'
_diffrn_measurement_method '\w scans'
_diffrn_orient_matrix_type 'CrysAlisPro convention (1999,Acta A55,543-557)'
_diffrn_orient_matrix_UB_11 -0.0038201000
_diffrn_orient_matrix_UB_12 -0.0000686000
_diffrn_orient_matrix_UB_13 0.0217101000
_diffrn_orient_matrix_UB_21 -0.0110961000
_diffrn_orient_matrix_UB_22 0.0188536000
_diffrn_orient_matrix_UB_23 -0.0019012000
_diffrn_orient_matrix_UB_31 -0.0185345000
_diffrn_orient_matrix_UB_32 -0.0112572000
_diffrn_orient_matrix_UB_33 -0.0032504000
_diffrn_radiation_monochromator synchrotron
_diffrn_radiation_probe x-ray
_diffrn_radiation_type synchrotron
_diffrn_radiation_wavelength 0.6889
_diffrn_reflns_av_R_equivalents 0.1007
_diffrn_reflns_av_unetI/netI 0.0460
_diffrn_reflns_Laue_measured_fraction_full 0.715
_diffrn_reflns_Laue_measured_fraction_max 0.715
_diffrn_reflns_limit_h_max 17
_diffrn_reflns_limit_h_min -17
_diffrn_reflns_limit_k_max 17
_diffrn_reflns_limit_k_min -17
_diffrn_reflns_limit_l_max 8
_diffrn_reflns_limit_l_min -8
_diffrn_reflns_number 4484
_diffrn_reflns_point_group_measured_fraction_full 0.739
_diffrn_reflns_point_group_measured_fraction_max 0.739
_diffrn_reflns_theta_full 11.009
_diffrn_reflns_theta_max 11.009
_diffrn_reflns_theta_min 1.991
_diffrn_source synchrotron
_exptl_absorpt_coefficient_mu 0.149
_exptl_absorpt_correction_T_max 1.00000
_exptl_absorpt_correction_T_min 0.55803
_exptl_absorpt_correction_type multi-scan
_exptl_absorpt_process_details
;
CrysAlisPro 1.171.38.41 (Rigaku Oxford Diffraction, 2015)
Empirical absorption correction using spherical harmonics,
 implemented in SCALE3 ABSPACK scaling algorithm.
;
_exptl_crystal_colour 'clear colourless'
_exptl_crystal_colour_lustre clear
_exptl_crystal_colour_primary colourless
_exptl_crystal_density_diffrn 0.912
_exptl_crystal_description plate
_exptl_crystal_F_000 8928
_exptl_crystal_recrystallization_method
'Crystal grown in situ in the diamond-anvil cell from methanol:water mixture by heating and subsequent cooling of the cell'
_exptl_crystal_size_max 0.15
_exptl_crystal_size_mid 0.14
_exptl_crystal_size_min 0.05
_refine_diff_density_max 0.119
_refine_diff_density_min -0.128
_refine_diff_density_rms 0.027
_refine_ls_abs_structure_details
;
 Flack x determined using 110 quotients [(I+)-(I-)]/[(I+)+(I-)]
 (Parsons, Flack and Wagner, Acta Cryst. B69 (2013) 249-259).
;
_refine_ls_abs_structure_Flack 0.07(15)
_refine_ls_extinction_method none
_refine_ls_goodness_of_fit_ref 1.130
_refine_ls_hydrogen_treatment constr
_refine_ls_matrix_type full
_refine_ls_number_parameters 79
_refine_ls_number_reflns 351
_refine_ls_number_restraints 54
_refine_ls_restrained_S_all 1.542
_refine_ls_R_factor_all 0.0794
_refine_ls_R_factor_gt 0.0745
_refine_ls_shift/su_max 0.000
_refine_ls_shift/su_mean 0.000
_refine_ls_structure_factor_coef Fsqd
_refine_ls_weighting_details 'w=1/[\s^2^(Fo^2^)+(0.1818P)^2^] where P=(Fo^2^+2Fc^2^)/3'
_refine_ls_weighting_scheme calc
_refine_ls_wR_factor_gt 0.1998
_refine_ls_wR_factor_ref 0.2092
_reflns_Friedel_coverage 0.588
_reflns_Friedel_fraction_full 0.783
_reflns_Friedel_fraction_max 0.783
_reflns_number_gt 326
_reflns_number_total 351
_reflns_threshold_expression 'I > 2\s(I)'
_cod_data_source_file c7cp00593h3.cif
_cod_data_source_block CDMOF_a_0_16GPa
_cod_depositor_comments 'Adding full bibliography for 7227776--7227790.cif.'
_cod_original_cell_volume 30802(2)
_cod_database_code 7227776
_shelx_shelxl_version_number 2014/7
_chemical_oxdiff_formula 'C48 H82 K2 O40'
_shelx_space_group_comment
;
The symmetry employed for this shelxl refinement is uniquely defined
by the following loop, which should always be used as a source of
symmetry information in preference to the above space-group names.
They are only intended as comments.
;
_reflns_odcompleteness_completeness 74.84
_reflns_odcompleteness_iscentric 1
_reflns_odcompleteness_theta 11.01
_olex2_refinement_description
;
1. Fixed Uiso
 At 1.2 times of:
  All C(H) groups, All C(H,H) groups
 At 1.5 times of:
  All O(H) groups
2. Restrained distances
 C16-O16
 1.45 with sigma of 0.002
 C6-C5
 1.5 with sigma of 0.002
 C6-O6
 1.45 with sigma of 0.002
 C16-C15
 1.5 with sigma of 0.002
 C14-C15
 1.5 with sigma of 0.002
 O14-C15
 2.4 with sigma of 0.02
 C14-O14
 1.45 with sigma of 0.002
 C14-C13
 1.5 with sigma of 0.02
 O13-C13
 1.45 with sigma of 0.002
 O2-C3
 2.2 with sigma of 0.02
 O3-C3
 1.45 with sigma of 0.002
 C2-C3
 1.5 with sigma of 0.002
 C2-O2
 1.45 with sigma of 0.002
 C2-O3
 2.3 with sigma of 0.02
 C2-C5
 3 with sigma of 0.02
 C5-C2
 3 with sigma of 0.02
 C11-O4
 1.45 with sigma of 0.002
 C11-C14
 3 with sigma of 0.02
 C4-O4
 1.45 with sigma of 0.002
 C4-C5
 1.5 with sigma of 0.002
 C4-C3
 1.5 with sigma of 0.002
 C5-C1
 2.3 with sigma of 0.002
 C2-C1
 1.5 with sigma of 0.002
 C1-C4
 2.8 with sigma of 0.02
 C12-O4
 2 with sigma of 0.02
 C12-C15
 3 with sigma of 0.02
 C12-C13
 1.5 with sigma of 0.02
 C12-O12
 1.45 with sigma of 0.02
 C15-C12
 3 with sigma of 0.02
 C12-C11
 1.5 with sigma of 0.002
 O5-C6
 2.5 with sigma of 0.02
 O15-C16
 2.2 with sigma of 0.02
 O5-C5
 1.45 with sigma of 0.002
 O15-C15
 1.45 with sigma of 0.002
 O5-C3
 3 with sigma of 0.02
 O15-C13
 3 with sigma of 0.02
 O15-C11
 1.45 with sigma of 0.002
 O5-C1
 1.45 with sigma of 0.002
 C5-C3
 2.5 with sigma of 0.02
 C13-C15
 2.4 with sigma of 0.02
 O14-C15
 2.5 with sigma of 0.04
 C13-O14
 2.5 with sigma of 0.04
 C11-C13
 2.4 with sigma of 0.02
 C15-C11
 2.4 with sigma of 0.02
 C4-C2
 2.5 with sigma of 0.02
 C4-C11
 2.5 with sigma of 0.04
 C11-C4
 2.5 with sigma of 0.04
 C3-C1
 2.5 with sigma of 0.02
 C1-C5
 2.5 with sigma of 0.02
 C12-C14
 2.4 with sigma of 0.02
 C2-O5
 2.5 with sigma of 0.02
 C14-O15
 2.4 with sigma of 0.02
 O5-C4
 2.5 with sigma of 0.02
 O15-C12
 2.4 with sigma of 0.02
3. Others
 Uiso(C1)=Uiso(C2)=Uiso(C3)=Uiso(C4)=Uiso(C5)=Uiso(C6)=Uiso(C11)=Uiso(C12)=
 Uiso(C13)=Uiso(C14)=Uiso(C15)=Uiso(C16)=FVAR(1)
 Uiso(O2)=Uiso(O3)=Uiso(O4)=Uiso(O5)=Uiso(O6)=Uiso(O12)=Uiso(O13)=Uiso(O14)=
 Uiso(O15)=Uiso(O16)=FVAR(2)
4.a Ternary CH refined with riding coordinates:
 C1(H1), C2(H2), C3(H3), C4(H4), C5(H5), C11(H11), C12(H12), C13(H13),
 C14(H14), C15(H15)
4.b Secondary CH2 refined with riding coordinates:
 C6(H6A,H6B), C16(H16A,H16B)
4.c Tetrahedral OH refined with riding coordinates:
 O2(H2A), O3(H3A), O16(H16)
4.d Idealised tetrahedral OH refined as rotating group:
 O6(H6), O12(H12A), O13(H13A)
;
_olex2_exptl_crystal_mounting_method 'Diamond-anvil cell'
_olex2_submission_original_sample_id CDMOF_alpha_1_016
_olex2_submission_special_instructions 'No special instructions were received'
_oxdiff_exptl_absorpt_empirical_details
;
Empirical correction (ABSPACK) includes:
- Absorption correction using spherical harmonics
- Frame scaling
;
_oxdiff_exptl_absorpt_empirical_full_max 1.452
_oxdiff_exptl_absorpt_empirical_full_min 0.832

loop_
_space_group_symop_id
_space_group_symop_operation_xyz
1 'x, y, z'
2 '-y, x, z'
3 '-x, -y, z'
4 'y, -x, z'
5 'x, -z, y'
6 'x, -y, -z'
7 'x, z, -y'
8 'z, y, -x'
9 '-x, y, -z'
10 '-z, y, x'
11 'z, x, y'
12 'y, z, x'
13 '-y, -z, x'
14 'z, -x, -y'
15 '-y, z, -x'
16 '-z, -x, y'
17 '-z, x, -y'
18 'y, -z, -x'
19 'y, x, -z'
20 '-y, -x, -z'
21 '-x, z, y'
22 '-x, -z, -y'
23 'z, -y, x'
24 '-z, -y, -x'
25 'x+1/2, y+1/2, z+1/2'
26 '-y+1/2, x+1/2, z+1/2'
27 '-x+1/2, -y+1/2, z+1/2'
28 'y+1/2, -x+1/2, z+1/2'
29 'x+1/2, -z+1/2, y+1/2'
30 'x+1/2, -y+1/2, -z+1/2'
31 'x+1/2, z+1/2, -y+1/2'
32 'z+1/2, y+1/2, -x+1/2'
33 '-x+1/2, y+1/2, -z+1/2'
34 '-z+1/2, y+1/2, x+1/2'
35 'z+1/2, x+1/2, y+1/2'
36 'y+1/2, z+1/2, x+1/2'
37 '-y+1/2, -z+1/2, x+1/2'
38 'z+1/2, -x+1/2, -y+1/2'
39 '-y+1/2, z+1/2, -x+1/2'
40 '-z+1/2, -x+1/2, y+1/2'
41 '-z+1/2, x+1/2, -y+1/2'
42 'y+1/2, -z+1/2, -x+1/2'
43 'y+1/2, x+1/2, -z+1/2'
44 '-y+1/2, -x+1/2, -z+1/2'
45 '-x+1/2, z+1/2, y+1/2'
46 '-x+1/2, -z+1/2, -y+1/2'
47 'z+1/2, -y+1/2, x+1/2'
48 '-z+1/2, -y+1/2, -x+1/2'

loop_
_atom_site_label
_atom_site_type_symbol
_atom_site_fract_x
_atom_site_fract_y
_atom_site_fract_z
_atom_site_U_iso_or_equiv
_atom_site_adp_type
_atom_site_occupancy
_atom_site_site_symmetry_order
_atom_site_calc_flag
_atom_site_refinement_flags_posn
_atom_site_refinement_flags_adp
_atom_site_refinement_flags_occupancy
C1 C 0.8453(7) 0.6876(7) 0.6330(10) 0.156(8) Uiso 1 1 d D . .
H1 H 0.8411 0.7183 0.6284 0.188 Uiso 1 1 calc R . .
C2 C 0.8869(6) 0.6787(7) 0.6550(9) 0.156(8) Uiso 1 1 d D . .
H2 H 0.8865 0.6908 0.6838 0.188 Uiso 1 1 calc R . .
C3 C 0.8935(6) 0.6313(7) 0.6572(10) 0.156(8) Uiso 1 1 d D . .
H3 H 0.9046 0.6228 0.6292 0.188 Uiso 1 1 calc R . .
C4 C 0.8534(7) 0.6060(7) 0.6640(11) 0.156(8) Uiso 1 1 d D . .
H4 H 0.8465 0.6148 0.6932 0.188 Uiso 1 1 calc R . .
C5 C 0.8143(7) 0.6216(6) 0.6413(11) 0.156(8) Uiso 1 1 d D . .
H5 H 0.8284 0.6246 0.6135 0.188 Uiso 1 1 calc R . .
C6 C 0.7753(8) 0.6002(10) 0.6236(8) 0.156(8) Uiso 1 1 d D . .
H6A H 0.7599 0.6180 0.6036 0.188 Uiso 1 1 calc R . .
H6B H 0.7816 0.5727 0.6107 0.188 Uiso 1 1 calc R . .
C11 C 0.8570(7) 0.5378(6) 0.7048(10) 0.156(8) Uiso 1 1 d D . .
H11 H 0.8590 0.5561 0.7300 0.188 Uiso 1 1 calc R . .
C12 C 0.9003(6) 0.5174(8) 0.7054(12) 0.156(8) Uiso 1 1 d D . .
H12 H 0.8992 0.5063 0.7347 0.188 Uiso 1 1 calc R . .
C13 C 0.8994(7) 0.4746(10) 0.6822(14) 0.156(8) Uiso 1 1 d D . .
H13 H 0.8942 0.4826 0.6525 0.188 Uiso 1 1 calc R . .
C14 C 0.8629(8) 0.4472(7) 0.6925(11) 0.156(8) Uiso 1 1 d D . .
H14 H 0.8683 0.4351 0.7208 0.188 Uiso 1 1 calc R . .
C15 C 0.8205(7) 0.4693(8) 0.6949(10) 0.156(8) Uiso 1 1 d D . .
H15 H 0.8126 0.4761 0.6655 0.188 Uiso 1 1 calc R . .
C16 C 0.7803(8) 0.4543(9) 0.7162(8) 0.156(8) Uiso 1 1 d D . .
H16A H 0.7604 0.4779 0.7182 0.188 Uiso 1 1 calc R . .
H16B H 0.7673 0.4322 0.6989 0.188 Uiso 1 1 calc R . .
K1 K 0.8073(4) 0.5000 0.8073(4) 0.287(11) Uani 1 2 d S T P
O2 O 0.9257(8) 0.6910(8) 0.6332(9) 0.175(5) Uiso 1 1 d D . .
H2A H 0.9455 0.6759 0.6414 0.262 Uiso 1 1 calc R . .
O3 O 0.9287(8) 0.6271(8) 0.6868(8) 0.175(5) Uiso 1 1 d D . .
H3A H 0.9292 0.6028 0.6964 0.262 Uiso 1 1 calc R . .
O4 O 0.8748(8) 0.5659(7) 0.6726(8) 0.175(5) Uiso 1 1 d D . .
O5 O 0.8063(6) 0.6669(7) 0.6465(7) 0.175(5) Uiso 1 1 d D . .
O6 O 0.7539(11) 0.5963(9) 0.6644(9) 0.175(5) Uiso 1 1 d D . .
H6 H 0.7449 0.5719 0.6673 0.262 Uiso 1 1 calc GR . .
O12 O 0.9466(8) 0.5263(10) 0.7036(10) 0.175(5) Uiso 1 1 d D . .
H12A H 0.9598 0.5060 0.7136 0.262 Uiso 1 1 calc GR . .
O13 O 0.9387(8) 0.4502(10) 0.6798(9) 0.175(5) Uiso 1 1 d D . .
H13A H 0.9403 0.4342 0.7005 0.262 Uiso 1 1 calc GR . .
O14 O 0.8596(8) 0.4117(8) 0.6631(8) 0.175(5) Uiso 1 1 d D . .
O15 O 0.8224(6) 0.5099(7) 0.7172(7) 0.175(5) Uiso 1 1 d D . .
O16 O 0.7883(8) 0.4376(8) 0.7586(8) 0.175(5) Uiso 1 1 d D . .
H16 H 0.7814 0.4124 0.7595 0.262 Uiso 1 1 calc R . .
OA O 0.964(2) 0.464(2) 0.7500 0.46(5) Uiso 1 2 d S T P

loop_
_atom_site_aniso_label
_atom_site_aniso_U_11
_atom_site_aniso_U_22
_atom_site_aniso_U_33
_atom_site_aniso_U_23
_atom_site_aniso_U_13
_atom_site_aniso_U_12
K1 0.318(16) 0.22(2) 0.318(16) 0.047(18) -0.09(2) -0.047(18)

loop_
_atom_type_symbol
_atom_type_description
_atom_type_scat_dispersion_real
_atom_type_scat_dispersion_imag
_atom_type_scat_source
H H 0.0000 0.0000 'International Tables Vol C Tables 4.2.6.8 and 6.1.1.4'
C C 0.0030 0.0010 'International Tables Vol C Tables 4.2.6.8 and 6.1.1.4'
O O 0.0110 0.0060 'International Tables Vol C Tables 4.2.6.8 and 6.1.1.4'
K K 0.2030 0.2500 'International Tables Vol C Tables 4.2.6.8 and 6.1.1.4'

loop_
_geom_angle_atom_site_label_1
_geom_angle_atom_site_label_2
_geom_angle_atom_site_label_3
_geom_angle
_geom_angle_site_symmetry_1
_geom_angle_site_symmetry_3
C2 C1 H1 111.6 . .
C2 C1 O14 94(2) . 7_556
O5 C1 H1 111.6 . .
O5 C1 C2 120.9(15) . .
O5 C1 O14 105.4(17) . 7_556
O14 C1 H1 111.6 7_556 .
C1 C2 H2 110.0 . .
C1 C2 C3 109.1(12) . .
C3 C2 H2 110.0 . .
O2 C2 C1 118(2) . .
O2 C2 H2 110.0 . .
O2 C2 C3 99.6(15) . .
C2 C3 H3 106.2 . .
C2 C3 C4 114.4(13) . .
C4 C3 H3 106.2 . .
O3 C3 C2 103.0(15) . .
O3 C3 H3 106.2 . .
O3 C3 C4 120(2) . .
C3 C4 H4 99.9 . .
C3 C4 C5 116.4(13) . .
C5 C4 H4 99.9 . .
O4 C4 C3 95.7(18) . .
O4 C4 H4 99.9 . .
O4 C4 C5 138(2) . .
C4 C5 H5 94.8 . .
C6 C5 C4 134.1(18) . .
C6 C5 H5 94.8 . .
O5 C5 C4 113.9(14) . .
O5 C5 H5 94.8 . .
O5 C5 C6 109.9(16) . .
C5 C6 H6A 112.7 . .
C5 C6 H6B 112.7 . .
H6A C6 H6B 110.2 . .
O6 C6 C5 95(2) . .
O6 C6 H6A 112.7 . .
O6 C6 H6B 112.7 . .
C12 C11 H11 100.6 . .
O4 C11 H11 100.6 . .
O4 C11 C12 85.5(12) . .
O4 C11 O15 147(3) . .
O15 C11 H11 100.6 . .
O15 C11 C12 114.5(14) . .
C11 C12 H12 97.7 . .
C11 C12 C13 110.7(15) . .
C13 C12 H12 97.7 . .
O12 C12 C11 144(2) . .
O12 C12 H12 97.7 . .
O12 C12 C13 100(3) . .
C12 C13 H13 103.2 . .
C14 C13 C12 115.0(17) . .
C14 C13 H13 103.2 . .
O13 C13 C12 118(3) . .
O13 C13 H13 103.2 . .
O13 C13 C14 112(3) . .
C13 C14 H14 106.7 . .
C13 C14 C15 115.7(16) . .
C15 C14 H14 106.7 . .
O14 C14 C13 111(3) . .
O14 C14 H14 106.7 . .
O14 C14 C15 108.9(15) . .
C14 C15 H15 106.0 . .
C14 C15 C16 128(3) . .
C16 C15 H15 106.0 . .
O15 C15 C14 113.2(13) . .
O15 C15 H15 106.0 . .
O15 C15 C16 95.5(14) . .
C15 C16 H16A 109.2 . .
C15 C16 H16B 109.2 . .
C15 C16 K1 91.9(15) . .
H16A C16 H16B 107.9 . .
K1 C16 H16A 77.3 . .
K1 C16 H16B 154.3 . .
O16 C16 C15 112(3) . .
O16 C16 H16A 109.2 . .
O16 C16 H16B 109.2 . .
O16 C16 K1 47.2(14) . .
C16 K1 C16 75.3(11) 23_565 .
O2 K1 C16 152.0(8) 41_646 23_565
O2 K1 C16 80.6(8) 41_646 .
O2 K1 C16 152.0(8) 44_666 .
O2 K1 C16 80.6(8) 44_666 23_565
O2 K1 O2 125.9(12) 44_666 41_646
O2 K1 O3 98.6(7) 44_666 41_646
O2 K1 O3 51.5(6) 41_646 41_646
O2 K1 O3 51.5(6) 44_666 44_666
O2 K1 O3 98.6(7) 41_646 44_666
O3 K1 C16 106.3(7) 41_646 .
O3 K1 C16 122.9(6) 44_666 .
O3 K1 C16 106.3(7) 44_666 23_565
O3 K1 C16 122.9(6) 41_646 23_565
O3 K1 O3 117.2(12) 44_666 41_646
O15 K1 C16 40.6(5) 23_565 23_565
O15 K1 C16 81.0(7) 23_565 .
O15 K1 C16 40.6(5) . .
O15 K1 C16 81.0(7) . 23_565
O15 K1 O2 121.8(6) . 44_666
O15 K1 O2 121.8(6) 23_565 41_646
O15 K1 O2 89.9(6) . 41_646
O15 K1 O2 89.9(6) 23_565 44_666
O15 K1 O3 137.0(6) . 41_646
O15 K1 O3 137.0(6) 23_565 44_666
O15 K1 O3 82.5(6) 23_565 41_646
O15 K1 O3 82.5(6) . 44_666
O15 K1 O15 109.4(10) . 23_565
O16 K1 C16 88.7(10) 23_565 .
O16 K1 C16 88.7(10) . 23_565
O16 K1 C16 24.6(5) 23_565 23_565
O16 K1 C16 24.6(5) . .
O16 K1 O2 63.8(7) 23_565 44_666
O16 K1 O2 167.5(9) . 44_666
O16 K1 O2 63.8(7) . 41_646
O16 K1 O2 167.5(9) 23_565 41_646
O16 K1 O3 139.2(7) 23_565 41_646
O16 K1 O3 81.7(8) 23_565 44_666
O16 K1 O3 139.2(7) . 44_666
O16 K1 O3 81.7(8) . 41_646
O16 K1 O15 77.7(8) 23_565 .
O16 K1 O15 62.2(8) . .
O16 K1 O15 62.2(8) 23_565 23_565
O16 K1 O15 77.7(8) . 23_565
O16 K1 O16 107.9(13) . 23_565
C2 O2 K1 111.4(17) . 42_566
C2 O2 H2A 109.5 . .
K1 O2 H2A 39.1 42_566 .
C3 O3 K1 122.5(15) . 42_566
C3 O3 H3A 109.5 . .
K1 O3 H3A 126.4 42_566 .
C11 O4 C4 118.6(18) . .
C1 O5 C5 105.1(3) . .
C6 O6 H6 109.5 . .
C12 O12 H12A 109.5 . .
C13 O13 H13A 109.5 . .
C14 O14 C1 112(2) . 5_565
C11 O15 C15 115.5(15) . .
C11 O15 K1 116.8(18) . .
C15 O15 K1 111.8(16) . .
C16 O16 K1 108.1(19) . .
C16 O16 H16 109.5 . .
K1 O16 H16 141.4 . .

loop_
_geom_bond_atom_site_label_1
_geom_bond_atom_site_label_2
_geom_bond_distance
_geom_bond_site_symmetry_2
C1 H1 0.9800 .
C1 C2 1.500(3) .
C1 O5 1.450(3) .
C1 O14 1.66(4) 7_556
C2 H2 0.9800 .
C2 C3 1.500(3) .
C2 O2 1.450(3) .
C3 H3 0.9800 .
C3 C4 1.500(3) .
C3 O3 1.450(3) .
C4 H4 0.9800 .
C4 C5 1.501(3) .
C4 O4 1.450(3) .
C5 H5 0.9800 .
C5 C6 1.500(3) .
C5 O5 1.451(3) .
C6 H6A 0.9700 .
C6 H6B 0.9700 .
C6 O6 1.450(3) .
C11 H11 0.9800 .
C11 C12 1.500(3) .
C11 O4 1.450(3) .
C11 O15 1.450(3) .
C12 H12 0.9800 .
C12 C13 1.53(2) .
C12 O12 1.48(2) .
C13 H13 0.9800 .
C13 C14 1.47(2) .
C13 O13 1.450(3) .
C14 H14 0.9800 .
C14 C15 1.500(3) .
C14 O14 1.450(3) .
C15 H15 0.9800 .
C15 C16 1.500(3) .
C15 O15 1.450(3) .
C16 H16A 0.9700 .
C16 H16B 0.9700 .
C16 K1 3.31(3) .
C16 O16 1.450(3) .
K1 C16 3.30(3) 23_565
K1 O2 2.98(3) 44_666
K1 O2 2.98(3) 41_646
K1 O3 3.04(3) 44_666
K1 O3 3.04(3) 41_646
K1 O15 2.88(3) 23_565
K1 O15 2.88(3) .
K1 O16 2.55(3) 23_565
K1 O16 2.55(3) .
O2 K1 2.98(3) 42_566
O2 H2A 0.8200 .
O3 K1 3.04(3) 42_566
O3 H3A 0.8200 .
O6 H6 0.8200 .
O12 H12A 0.8200 .
O13 H13A 0.8200 .
O14 C1 1.66(4) 5_565
O16 H16 0.8200 .

loop_
_geom_torsion_atom_site_label_1
_geom_torsion_atom_site_label_2
_geom_torsion_atom_site_label_3
_geom_torsion_atom_site_label_4
_geom_torsion
_geom_torsion_site_symmetry_1
_geom_torsion_site_symmetry_4
C1 C2 C3 C4 -36(3) . .
C1 C2 C3 O3 -168(3) . .
C1 C2 O2 K1 163.8(16) . 42_566
C2 C1 O5 C5 -60(2) . .
C2 C3 C4 C5 38(4) . .
C2 C3 C4 O4 -169(2) . .
C2 C3 O3 K1 -34(2) . 42_566
C3 C2 O2 K1 -78.7(16) . 42_566
C3 C4 C5 C6 150(3) . .
C3 C4 C5 O5 -49(3) . .
C3 C4 O4 C11 143(3) . .
C4 C3 O3 K1 -162.0(19) . 42_566
C4 C5 C6 O6 80(4) . .
C4 C5 O5 C1 55(2) . .
C5 C4 O4 C11 -76(5) . .
C6 C5 O5 C1 -140(3) . .
C11 C12 C13 C14 -45(4) . .
C11 C12 C13 O13 -180(3) . .
C12 C11 O4 C4 -161(3) . .
C12 C11 O15 C15 -52(4) . .
C12 C11 O15 K1 83(2) . .
C12 C13 C14 C15 43(4) . .
C12 C13 C14 O14 168(3) . .
C13 C14 C15 C16 -161(3) . .
C13 C14 C15 O15 -43(4) . .
C13 C14 O14 C1 141(2) . 5_565
C14 C15 C16 K1 90(2) . .
C14 C15 C16 O16 46(3) . .
C14 C15 O15 C11 47(4) . .
C14 C15 O15 K1 -90(2) . .
C15 C14 O14 C1 -90(3) . 5_565
C15 C16 O16 K1 71(2) . .
C16 C15 O15 C11 -177(3) . .
C16 C15 O15 K1 46(2) . .
O2 C2 C3 C4 -160(3) . .
O2 C2 C3 O3 69(2) . .
O3 C3 C4 C5 161(2) . .
O3 C3 C4 O4 -46(3) . .
O4 C4 C5 C6 13(6) . .
O4 C4 C5 O5 174(3) . .
O4 C11 C12 C13 -105(3) . .
O4 C11 C12 O12 40(6) . .
O4 C11 O15 C15 72(4) . .
O4 C11 O15 K1 -153(3) . .
O5 C1 C2 C3 51(3) . .
O5 C1 C2 O2 164(2) . .
O5 C5 C6 O6 -82(3) . .
O12 C12 C13 C14 156(3) . .
O12 C12 C13 O13 21(4) . .
O13 C13 C14 C15 -179(3) . .
O13 C13 C14 O14 -54(4) . .
O14 C1 C2 C3 -59(2) 7_556 .
O14 C1 C2 O2 53(2) 7_556 .
O14 C1 O5 C5 44(2) 7_556 .
O14 C14 C15 C16 73(4) . .
O14 C14 C15 O15 -169(2) . .
O15 C11 C12 C13 48(4) . .
O15 C11 C12 O12 -167(5) . .
O15 C11 O4 C4 68(5) . .
O15 C15 C16 K1 -35.6(19) . .
O15 C15 C16 O16 -80(3) . .

loop_
_smtbx_masks_void_nr
_smtbx_masks_void_average_x
_smtbx_masks_void_average_y
_smtbx_masks_void_average_z
_smtbx_masks_void_volume
_smtbx_masks_void_count_electrons
1 -0.767 -0.755 -0.506 13887.0 2416.9
